data_7240126
loop_
_publ_author_name
'Zhang, Lei'
'Liang, Rongran'
'Hang, Cheng'
'Wang, Haiying'
'Sun, Lin'
'Xu, Lei'
'Liu, Dairong'
'Zhang, Zhenyi'
'Zhang, Xingmin'
'Chang, Feifan'
'Zhao, Shengyu'
'Huang, Wei'

_publ_section_title
;
 A facile solution-phase synthetic approach for constructing phenol-based
 porous organic cages and covalent organic frameworks
;
_journal_issue 8
_journal_name_full 'Green Chemistry'
_journal_page_first 2498
_journal_page_last 2504
_journal_paper_doi 10.1039/C9GC04033A
_journal_volume 22
_journal_year 2020
_chemical_absolute_configuration rm
_chemical_formula_moiety 'C84 H90 N12 O6'
_chemical_formula_sum 'C84 H90 N12 O6'
_chemical_formula_weight 1363.67
_space_group_crystal_system tetragonal
_space_group_IT_number 96
_space_group_name_Hall 'P 4nw 2abw'
_space_group_name_H-M_alt 'P 43 21 2'
_atom_sites_solution_hydrogens mixed
_audit_creation_method SHELXL-2014/7
_audit_update_record
;
2017-09-11 deposited with the CCDC.	2020-03-12 downloaded from the CCDC.
;
_cell_angle_alpha 90
_cell_angle_beta 90
_cell_angle_gamma 90
_cell_formula_units_Z 8
_cell_length_a 24.951(3)
_cell_length_b 24.951(3)
_cell_length_c 34.647(5)
_cell_measurement_reflns_used 9787
_cell_measurement_temperature 100(2)
_cell_measurement_theta_max 22.8785
_cell_measurement_theta_min 2.2845
_cell_volume 21570(5)
_computing_cell_refinement SMART
_computing_data_collection BLUICE
_computing_data_reduction 'SAINT (Bruker 2000)'
_computing_molecular_graphics SHELXL
_computing_publication_material SHELXL
_computing_structure_refinement SHELXL
_computing_structure_solution 'SHELXTL (BRUKER 2000)'
_diffrn_ambient_temperature 100(2)
_diffrn_measured_fraction_theta_full 0.999
_diffrn_measured_fraction_theta_max 0.999
_diffrn_measurement_device_type 'MarCCD mx300'
_diffrn_measurement_method '\w scans'
_diffrn_radiation_type 'synchrotron Monochr'
_diffrn_radiation_wavelength 0.71073
_diffrn_reflns_av_R_equivalents 0.2015
_diffrn_reflns_av_unetI/netI 0.0801
_diffrn_reflns_Laue_measured_fraction_full 0.999
_diffrn_reflns_Laue_measured_fraction_max 0.999
_diffrn_reflns_limit_h_max 29
_diffrn_reflns_limit_h_min -29
_diffrn_reflns_limit_k_max 29
_diffrn_reflns_limit_k_min -29
_diffrn_reflns_limit_l_max 41
_diffrn_reflns_limit_l_min -41
_diffrn_reflns_number 281054
_diffrn_reflns_point_group_measured_fraction_full 0.999
_diffrn_reflns_point_group_measured_fraction_max 0.999
_diffrn_reflns_theta_full 24.999
_diffrn_reflns_theta_max 24.999
_diffrn_reflns_theta_min 1.006
_diffrn_source 'Sychrotron X-Ray'
_exptl_absorpt_coefficient_mu 0.054
_exptl_absorpt_correction_type multi-scan
_exptl_absorpt_process_details 'SADABS, Bruker(2000)'
_exptl_crystal_colour red
_exptl_crystal_density_diffrn 0.840
_exptl_crystal_description block
_exptl_crystal_F_000 5808
_exptl_crystal_size_max 0.120
_exptl_crystal_size_mid 0.120
_exptl_crystal_size_min 0.100
_exptl_transmission_factor_max 0.995
_exptl_transmission_factor_min 0.994
_refine_diff_density_max 0.388
_refine_diff_density_min -0.366
_refine_diff_density_rms 0.071
_refine_ls_abs_structure_details
;
 Refined as an inversion twin.
;
_refine_ls_abs_structure_Flack 1(3)
_refine_ls_extinction_method none
_refine_ls_goodness_of_fit_ref 1.076
_refine_ls_hydrogen_treatment constr
_refine_ls_matrix_type full
_refine_ls_number_parameters 923
_refine_ls_number_reflns 18993
_refine_ls_number_restraints 47
_refine_ls_restrained_S_all 1.151
_refine_ls_R_factor_all 0.1283
_refine_ls_R_factor_gt 0.1126
_refine_ls_shift/su_max 0.001
_refine_ls_shift/su_mean 0.000
_refine_ls_structure_factor_coef Fsqd
_refine_ls_weighting_details 'w=1/[\s^2^(Fo^2^)+(0.0937P)^2^+35.3747P] where P=(Fo^2^+2Fc^2^)/3'
_refine_ls_weighting_scheme calc
_refine_ls_wR_factor_gt 0.2724
_refine_ls_wR_factor_ref 0.2831
_reflns_Friedel_coverage 0.816
_reflns_Friedel_fraction_full 1.000
_reflns_Friedel_fraction_max 1.000
_reflns_number_gt 15461
_reflns_number_total 18993
_reflns_threshold_expression 'I > 2\s(I)'
_cod_data_source_file c9gc04033a2.cif
_cod_data_source_block NC1-S
_cod_depositor_comments
;Adding full bibliography for 7240126--7240128.cif.

 Adding full bibliography for 7240126--7240128.cif.
;
_cod_original_cell_volume 21570(6)
_cod_database_code 7240126
_shelx_shelxl_version_number 2014/7
_shelx_space_group_comment
;
The symmetry employed for this shelxl refinement is uniquely defined
by the following loop, which should always be used as a source of
symmetry information in preference to the above space-group names.
They are only intended as comments.
;
_shelx_estimated_absorpt_t_min 0.994
_shelx_estimated_absorpt_t_max 0.995

loop_
_space_group_symop_operation_xyz
'x, y, z'
'-y+1/2, x+1/2, z+3/4'
'-x, -y, z+1/2'
'y+1/2, -x+1/2, z+1/4'
'x+1/2, -y+1/2, -z+1/4'
'y, x, -z'
'-x+1/2, y+1/2, -z+3/4'
'-y, -x, -z+1/2'

loop_
_atom_site_label
_atom_site_type_symbol
_atom_site_fract_x
_atom_site_fract_y
_atom_site_fract_z
_atom_site_U_iso_or_equiv
_atom_site_adp_type
_atom_site_occupancy
_atom_site_site_symmetry_order
_atom_site_calc_flag
_atom_site_refinement_flags_posn
_atom_site_refinement_flags_adp
_atom_site_refinement_flags_occupancy
_atom_site_disorder_assembly
_atom_site_disorder_group
C1 C 0.4185(3) 0.1965(3) 0.2552(2) 0.060(2) Uani 1 1 d D . . . .
C2 C 0.4154(3) 0.2468(3) 0.2440(2) 0.062(2) Uani 1 1 d D . . . .
C3 C 0.4552(3) 0.2676(3) 0.2241(2) 0.0500(18) Uani 1 1 d D . . . .
H3 H 0.4525 0.3039 0.2162 0.060 Uiso 1 1 calc R U . . .
C4 C 0.4994(3) 0.2401(3) 0.2143(2) 0.0516(19) Uani 1 1 d D . . . .
C5 C 0.5014(3) 0.1907(3) 0.2281(2) 0.057(2) Uani 1 1 d D . . . .
H5 H 0.5326 0.1701 0.2229 0.068 Uiso 1 1 calc R U . . .
C6 C 0.4627(3) 0.1679(3) 0.2488(2) 0.054(2) Uani 1 1 d D . . . .
C7 C 0.5374(3) 0.2599(3) 0.1934(2) 0.0489(18) Uani 1 1 d D . . . .
C8 C 0.5311(3) 0.3054(3) 0.17369(19) 0.0499(19) Uani 1 1 d D . . . .
H8 H 0.4978 0.3237 0.1752 0.060 Uiso 1 1 calc R U . . .
C9 C 0.5697(3) 0.3257(3) 0.1522(2) 0.0555(18) Uani 1 1 d D U . . .
C10 C 0.6155(3) 0.2995(3) 0.1493(2) 0.0544(18) Uani 1 1 d D U . . .
C11 C 0.6236(3) 0.2535(3) 0.16876(18) 0.0439(17) Uani 1 1 d D . . . .
C12 C 0.5851(3) 0.2358(3) 0.19075(19) 0.0498(19) Uani 1 1 d D . . . .
H12 H 0.5913 0.2044 0.2056 0.060 Uiso 1 1 calc R U . . .
C13 C 0.3699(3) 0.2738(4) 0.2501(2) 0.060(2) Uani 1 1 d . . . . .
H13 H 0.3387 0.2540 0.2568 0.073 Uiso 1 1 calc R U . . .
C14 C 0.3144(4) 0.3396(4) 0.2497(2) 0.070(3) Uani 1 1 d . . . . .
H14 H 0.2874 0.3103 0.2526 0.084 Uiso 1 1 calc R U . . .
C15 C 0.3072(4) 0.3705(4) 0.2147(2) 0.073(3) Uani 1 1 d . . . . .
H15 H 0.3360 0.3979 0.2108 0.087 Uiso 1 1 calc R U . . .
C16 C 0.2536(4) 0.3941(5) 0.2155(3) 0.086(3) Uani 1 1 d . . . . .
H16A H 0.2477 0.4154 0.1918 0.103 Uiso 1 1 calc R U . . .
H16B H 0.2264 0.3652 0.2163 0.103 Uiso 1 1 calc R U . . .
C17 C 0.2481(5) 0.4273(5) 0.2483(3) 0.093(3) Uani 1 1 d . . . . .
H17A H 0.2724 0.4585 0.2456 0.111 Uiso 1 1 calc R U . . .
H17B H 0.2109 0.4411 0.2494 0.111 Uiso 1 1 calc R U . . .
C18 C 0.2593(6) 0.4018(7) 0.2815(4) 0.128(6) Uani 1 1 d . . . . .
H18A H 0.2317 0.3741 0.2863 0.153 Uiso 1 1 calc R U . . .
H18B H 0.2582 0.4277 0.3031 0.153 Uiso 1 1 calc R U . . .
C19 C 0.3130(5) 0.3762(6) 0.2799(4) 0.109(5) Uani 1 1 d . . . . .
H19A H 0.3409 0.4039 0.2760 0.131 Uiso 1 1 calc R U . . .
H19B H 0.3205 0.3576 0.3046 0.131 Uiso 1 1 calc R U . . .
C20 C 0.3454(4) 0.3305(3) 0.1638(2) 0.0515(19) Uani 1 1 d . . . . .
H20 H 0.3736 0.3557 0.1672 0.062 Uiso 1 1 calc R U . . .
C21 C 0.3484(3) 0.2937(3) 0.1359(2) 0.0528(19) Uani 1 1 d D . . . .
C22 C 0.3097(3) 0.2589(3) 0.1295(2) 0.0521(19) Uani 1 1 d D . . . .
C23 C 0.3137(3) 0.2241(3) 0.10026(18) 0.0464(17) Uani 1 1 d D . . . .
C24 C 0.3559(3) 0.2283(3) 0.0786(2) 0.0482(18) Uani 1 1 d D . . . .
H24 H 0.3583 0.2055 0.0567 0.058 Uiso 1 1 calc R U . . .
C25 C 0.3957(3) 0.2618(3) 0.08477(19) 0.0462(17) Uani 1 1 d D . . . .
C26 C 0.3914(3) 0.2955(3) 0.1143(2) 0.0524(19) Uani 1 1 d D . . . .
H26 H 0.4191 0.3205 0.1196 0.063 Uiso 1 1 calc R U . . .
C27 C 0.4376(3) 0.2645(3) 0.0616(2) 0.0512(19) Uani 1 1 d D . . . .
C28 C 0.4530(3) 0.2245(3) 0.03923(19) 0.0472(17) Uani 1 1 d D . . . .
H28 H 0.4324 0.1925 0.0401 0.057 Uiso 1 1 calc R U . . .
C29 C 0.4940(3) 0.2256(3) 0.0162(2) 0.0531(19) Uani 1 1 d D . . . .
C30 C 0.5224(3) 0.2698(3) 0.0139(2) 0.057(2) Uani 1 1 d D . . . .
C31 C 0.5103(3) 0.3121(3) 0.0368(2) 0.0502(18) Uani 1 1 d D . . . .
C32 C 0.4679(3) 0.3089(3) 0.0590(2) 0.061(2) Uani 1 1 d D . . . .
H32 H 0.4582 0.3393 0.0739 0.073 Uiso 1 1 calc R U . . .
C33 C 0.2776(3) 0.1884(3) 0.0943(2) 0.0519(19) Uani 1 1 d . . . . .
H33 H 0.2492 0.1866 0.1125 0.062 Uiso 1 1 calc R U . . .
C34 C 0.2353(3) 0.1199(3) 0.06787(19) 0.0496(19) Uani 1 1 d D . . . .
H34 H 0.2196 0.1178 0.0944 0.060 Uiso 1 1 calc R U . . .
C35 C 0.2550(3) 0.0699(3) 0.0583(2) 0.0478(18) Uani 1 1 d . . . . .
H35 H 0.2723 0.0721 0.0323 0.057 Uiso 1 1 calc R U . . .
C36 C 0.2155(3) 0.0300(4) 0.0574(2) 0.053(2) Uani 1 1 d . . . . .
H36A H 0.2020 0.0231 0.0838 0.064 Uiso 1 1 calc R U . . .
H36B H 0.2308 -0.0037 0.0471 0.064 Uiso 1 1 calc R U . . .
C37 C 0.1722(3) 0.0483(5) 0.0328(3) 0.070(3) Uani 1 1 d . . . . .
H37A H 0.1848 0.0492 0.0057 0.085 Uiso 1 1 calc R U . . .
H37B H 0.1422 0.0224 0.0343 0.085 Uiso 1 1 calc R U . . .
C38 C 0.1544(3) 0.0969(4) 0.0427(2) 0.058(2) Uani 1 1 d . . . . .
H38A H 0.1392 0.0952 0.0690 0.070 Uiso 1 1 calc R U . . .
H38B H 0.1252 0.1073 0.0249 0.070 Uiso 1 1 calc R U . . .
C39 C 0.1938(3) 0.1356(4) 0.04171(19) 0.053(2) Uani 1 1 d . . . . .
H39A H 0.1788 0.1707 0.0495 0.063 Uiso 1 1 calc R U . . .
H39B H 0.2084 0.1389 0.0153 0.063 Uiso 1 1 calc R U . . .
C40 C 0.3402(3) 0.0578(3) 0.07771(19) 0.0442(16) Uani 1 1 d . . . . .
H40 H 0.3508 0.0664 0.0521 0.053 Uiso 1 1 calc R U . . .
C41 C 0.3769(3) 0.0491(3) 0.10332(18) 0.0483(18) Uani 1 1 d D . . . .
C42 C 0.3650(3) 0.0345(3) 0.13958(17) 0.0502(19) Uani 1 1 d D . . . .
C43 C 0.4025(3) 0.0284(3) 0.1655(2) 0.0530(19) Uani 1 1 d D . . . .
C44 C 0.4514(3) 0.0318(4) 0.1536(2) 0.060(2) Uani 1 1 d D . . . .
H44 H 0.4788 0.0224 0.1714 0.072 Uiso 1 1 calc DR U . . .
C45 C 0.4668(3) 0.0475(3) 0.11865(18) 0.0418(16) Uani 1 1 d D . . . .
C46 C 0.4272(2) 0.0540(3) 0.09423(18) 0.0454(17) Uani 1 1 d D . . . .
H46 H 0.4358 0.0627 0.0683 0.054 Uiso 1 1 calc DR U . . .
C47 C 0.5166(3) 0.0595(3) 0.10937(19) 0.055(2) Uani 1 1 d D . . . .
C48 C 0.5345(3) 0.0687(3) 0.07406(19) 0.0527(19) Uani 1 1 d D . . . .
H48 H 0.5094 0.0660 0.0535 0.063 Uiso 1 1 calc DR U . . .
C49 C 0.5836(3) 0.0813(3) 0.0650(2) 0.0543(19) Uani 1 1 d D . . . .
C50 C 0.6185(3) 0.0853(3) 0.09330(18) 0.0505(19) Uani 1 1 d D . . . .
C51 C 0.6038(3) 0.0757(3) 0.12967(17) 0.0434(17) Uani 1 1 d D . . . .
C52 C 0.5546(3) 0.0645(3) 0.13640(19) 0.0460(17) Uani 1 1 d D . . . .
H52 H 0.5443 0.0594 0.1625 0.055 Uiso 1 1 calc DR U . . .
C53 C 0.3890(4) 0.0202(4) 0.2027(2) 0.063(2) Uani 1 1 d . . . . .
H53 H 0.3523 0.0179 0.2096 0.075 Uiso 1 1 calc R U . . .
C54 C 0.4041(3) 0.0117(4) 0.2642(2) 0.057(2) Uani 1 1 d . . . . .
H54 H 0.3665 0.0253 0.2654 0.069 Uiso 1 1 calc R U . . .
C55 C 0.4383(4) 0.0441(4) 0.2877(2) 0.068(3) Uani 1 1 d D . . . .
H55 H 0.4767 0.0333 0.2847 0.081 Uiso 1 1 calc R U . . .
C56 C 0.4210(4) 0.0384(5) 0.3278(2) 0.074(3) Uani 1 1 d . . . . .
H56A H 0.4452 0.0594 0.3446 0.089 Uiso 1 1 calc R U . . .
H56B H 0.3845 0.0535 0.3305 0.089 Uiso 1 1 calc R U . . .
C57 C 0.4205(4) -0.0118(4) 0.3397(3) 0.070(2) Uani 1 1 d . . . . .
H57A H 0.4050 -0.0132 0.3660 0.084 Uiso 1 1 calc R U . . .
H57B H 0.4579 -0.0249 0.3413 0.084 Uiso 1 1 calc R U . . .
C58 C 0.3917(4) -0.0454(5) 0.3159(2) 0.074(3) Uani 1 1 d . . . . .
H58A H 0.3530 -0.0375 0.3189 0.089 Uiso 1 1 calc R U . . .
H58B H 0.3977 -0.0829 0.3240 0.089 Uiso 1 1 calc R U . . .
C59 C 0.4062(4) -0.0397(4) 0.2760(3) 0.077(3) Uani 1 1 d . . . . .
H59A H 0.4430 -0.0537 0.2721 0.093 Uiso 1 1 calc R U . . .
H59B H 0.3816 -0.0615 0.2600 0.093 Uiso 1 1 calc R U . . .
C60 C 0.4672(4) 0.1190(3) 0.2612(2) 0.055(2) Uani 1 1 d . . . . .
H60 H 0.4997 0.0999 0.2572 0.066 Uiso 1 1 calc R U . . .
C61 C 0.5984(3) 0.0950(4) 0.0295(2) 0.059(2) Uani 1 1 d . . . . .
H61 H 0.6321 0.1122 0.0267 0.071 Uiso 1 1 calc R U . . .
C62 C 0.5956(3) 0.1111(4) -0.03142(19) 0.055(2) Uani 1 1 d . . . . .
H62 H 0.6267 0.1346 -0.0244 0.066 Uiso 1 1 calc R U . . .
C63 C 0.5551(3) 0.1418(3) -0.0502(2) 0.053(2) Uani 1 1 d . . . . .
H63 H 0.5225 0.1196 -0.0555 0.064 Uiso 1 1 calc R U . . .
C64 C 0.5765(4) 0.1645(4) -0.0854(2) 0.066(2) Uani 1 1 d . . . . .
H64A H 0.5480 0.1849 -0.0988 0.079 Uiso 1 1 calc R U . . .
H64B H 0.6059 0.1897 -0.0790 0.079 Uiso 1 1 calc R U . . .
C65 C 0.5959(5) 0.1243(5) -0.1098(3) 0.082(3) Uani 1 1 d . . . . .
H65A H 0.6127 0.1406 -0.1328 0.099 Uiso 1 1 calc R U . . .
H65B H 0.5659 0.1013 -0.1185 0.099 Uiso 1 1 calc R U . . .
C66 C 0.6344(4) 0.0926(4) -0.0898(2) 0.071(3) Uani 1 1 d . . . . .
H66A H 0.6477 0.0639 -0.1070 0.085 Uiso 1 1 calc R U . . .
H66B H 0.6653 0.1152 -0.0823 0.085 Uiso 1 1 calc R U . . .
C67 C 0.6123(4) 0.0704(4) -0.0578(2) 0.066(3) Uani 1 1 d . . . . .
H67A H 0.6389 0.0468 -0.0452 0.080 Uiso 1 1 calc R U . . .
H67B H 0.5811 0.0483 -0.0653 0.080 Uiso 1 1 calc R U . . .
C68 C 0.5038(3) 0.1855(3) -0.0054(2) 0.054(2) Uani 1 1 d . . . . .
H68 H 0.4809 0.1551 -0.0048 0.065 Uiso 1 1 calc R U . . .
C69 C 0.5441(4) 0.3534(4) 0.0387(2) 0.060(2) Uani 1 1 d . . . . .
H69 H 0.5789 0.3493 0.0280 0.072 Uiso 1 1 calc R U . . .
C70 C 0.5760(4) 0.4309(4) 0.0557(2) 0.072(3) Uani 1 1 d . . . . .
H70 H 0.6092 0.4143 0.0448 0.087 Uiso 1 1 calc R U . . .
C71 C 0.5822(5) 0.4401(4) 0.0965(3) 0.073(3) Uani 1 1 d . . . . .
H71 H 0.5495 0.4570 0.1079 0.087 Uiso 1 1 calc R U . . .
C72 C 0.6293(6) 0.4741(4) 0.1016(4) 0.118(6) Uani 1 1 d . . . . .
H72A H 0.6615 0.4576 0.0899 0.142 Uiso 1 1 calc R U . . .
H72B H 0.6364 0.4811 0.1293 0.142 Uiso 1 1 calc R U . . .
C73 C 0.6144(8) 0.5239(5) 0.0813(4) 0.127(5) Uani 1 1 d . U . . .
H73A H 0.5841 0.5407 0.0952 0.152 Uiso 1 1 calc R U . . .
H73B H 0.6450 0.5491 0.0826 0.152 Uiso 1 1 calc R U . . .
C74 C 0.6006(8) 0.5181(5) 0.0449(5) 0.161(9) Uani 1 1 d . U . . .
H74A H 0.6334 0.5113 0.0296 0.194 Uiso 1 1 calc R U . . .
H74B H 0.5850 0.5523 0.0357 0.194 Uiso 1 1 calc R U . . .
C75 C 0.5652(4) 0.4783(4) 0.0378(3) 0.074(3) Uani 1 1 d . . . . .
H75A H 0.5639 0.4719 0.0096 0.089 Uiso 1 1 calc R U . . .
H75B H 0.5292 0.4904 0.0460 0.089 Uiso 1 1 calc R U . . .
C76 C 0.5596(4) 0.3700(4) 0.1352(2) 0.062(2) Uani 1 1 d . . . . .
H76 H 0.5254 0.3863 0.1377 0.074 Uiso 1 1 calc R U . . .
C77 C 0.6695(3) 0.2263(3) 0.1661(2) 0.0444(17) Uani 1 1 d . . . . .
H77 H 0.6931 0.2344 0.1454 0.053 Uiso 1 1 calc R U . . .
C78 C 0.7286(3) 0.1643(3) 0.1804(2) 0.0463(17) Uani 1 1 d D . . . .
H78 H 0.7432 0.1734 0.1543 0.056 Uiso 1 1 calc R U . . .
C79 C 0.7162(3) 0.1091(3) 0.18281(19) 0.0482(18) Uani 1 1 d D . . . .
H79 H 0.6983 0.1011 0.2080 0.058 Uiso 1 1 calc R U . . .
C80 C 0.7632(3) 0.0764(4) 0.1785(3) 0.060(2) Uani 1 1 d . . . . .
H80A H 0.7537 0.0384 0.1828 0.072 Uiso 1 1 calc R U . . .
H80B H 0.7772 0.0800 0.1518 0.072 Uiso 1 1 calc R U . . .
C81 C 0.8035(3) 0.0921(4) 0.2052(2) 0.057(2) Uani 1 1 d . . . . .
H81A H 0.7921 0.0823 0.2317 0.068 Uiso 1 1 calc R U . . .
H81B H 0.8372 0.0728 0.1994 0.068 Uiso 1 1 calc R U . . .
C82 C 0.8124(4) 0.1473(4) 0.2033(2) 0.066(2) Uani 1 1 d . . . . .
H82A H 0.8266 0.1561 0.1773 0.079 Uiso 1 1 calc R U . . .
H82B H 0.8403 0.1570 0.2224 0.079 Uiso 1 1 calc R U . . .
C83 C 0.7664(3) 0.1787(4) 0.2102(2) 0.058(2) Uani 1 1 d . . . . .
H83A H 0.7752 0.2173 0.2088 0.070 Uiso 1 1 calc R U . . .
H83B H 0.7514 0.1708 0.2361 0.070 Uiso 1 1 calc R U . . .
C84 C 0.6379(3) 0.0837(3) 0.1593(2) 0.0458(17) Uani 1 1 d . . . . .
H84 H 0.6265 0.0780 0.1852 0.055 Uiso 1 1 calc R U . . .
N1 N 0.3662(3) 0.3209(3) 0.2476(2) 0.0629(19) Uani 1 1 d . . . . .
N2 N 0.3060(3) 0.3319(3) 0.1852(2) 0.063(2) Uani 1 1 d . . . . .
N3 N 0.2760(2) 0.1573(3) 0.06824(16) 0.0450(14) Uani 1 1 d D . . . .
N4 N 0.2935(3) 0.0553(3) 0.08506(16) 0.0476(15) Uani 1 1 d . . . . .
N5 N 0.4236(3) 0.0156(3) 0.22766(17) 0.0555(17) Uani 1 1 d . . . . .
N6 N 0.4310(3) 0.0978(3) 0.27738(18) 0.0579(17) Uani 1 1 d D . . . .
N7 N 0.5737(3) 0.0879(3) 0.00183(18) 0.0548(16) Uani 1 1 d . . . . .
N8 N 0.5426(3) 0.1860(3) -0.02696(17) 0.0589(18) Uani 1 1 d . . . . .
N9 N 0.5327(3) 0.3950(3) 0.0531(2) 0.0613(19) Uani 1 1 d . . . . .
N10 N 0.5951(3) 0.3917(3) 0.1152(2) 0.0604(18) Uani 1 1 d . . . . .
N11 N 0.6819(2) 0.1932(2) 0.18794(16) 0.0457(14) Uani 1 1 d D . . . .
N12 N 0.6819(3) 0.0981(3) 0.15261(16) 0.0479(15) Uani 1 1 d D . . . .
O1 O 0.3813(3) 0.1785(3) 0.27490(19) 0.078(2) Uani 1 1 d . . . . .
H1A H 0.3861 0.1452 0.2785 0.118 Uiso 1 1 d R U . . .
O2 O 0.2694(3) 0.2571(3) 0.14981(15) 0.0707(18) Uani 1 1 d D . . . .
H2A H 0.2735 0.2783 0.1688 0.106 Uiso 1 1 d R U . . .
O3 O 0.3174(2) 0.0300(3) 0.14862(15) 0.0649(16) Uani 1 1 d . . . . .
H3A H 0.2984 0.0303 0.1286 0.097 Uiso 1 1 calc R U . . .
O4 O 0.6636(2) 0.0999(3) 0.08544(15) 0.0647(16) Uani 1 1 d . . . . .
H4 H 0.6855 0.0851 0.1004 0.097 Uiso 1 1 calc R U . . .
O5 O 0.5608(3) 0.2735(3) -0.00749(18) 0.0765(18) Uani 1 1 d D . . . .
H5A H 0.5566 0.2517 -0.0261 0.115 Uiso 1 1 d R U . . .
O6 O 0.6518(2) 0.3165(2) 0.12931(15) 0.0582(15) Uani 1 1 d D . . . .
H6 H 0.6419 0.3448 0.1182 0.087 Uiso 1 1 calc R U . . .

loop_
_atom_site_aniso_label
_atom_site_aniso_U_11
_atom_site_aniso_U_22
_atom_site_aniso_U_33
_atom_site_aniso_U_23
_atom_site_aniso_U_13
_atom_site_aniso_U_12
C1 0.061(5) 0.074(6) 0.045(4) 0.005(4) 0.009(4) 0.003(4)
C2 0.068(6) 0.082(6) 0.038(4) -0.005(4) 0.000(4) 0.014(5)
C3 0.051(5) 0.061(5) 0.038(4) 0.003(3) -0.008(3) 0.007(4)
C4 0.058(5) 0.058(5) 0.039(4) 0.001(3) -0.009(4) 0.002(4)
C5 0.064(5) 0.056(5) 0.050(4) 0.011(4) -0.005(4) 0.002(4)
C6 0.045(4) 0.070(5) 0.046(4) 0.004(4) 0.003(3) 0.017(4)
C7 0.047(4) 0.062(5) 0.039(4) -0.004(3) -0.002(3) 0.002(4)
C8 0.055(5) 0.058(5) 0.037(4) -0.001(3) -0.019(3) 0.001(4)
C9 0.067(4) 0.056(5) 0.043(4) 0.007(4) -0.020(4) -0.015(3)
C10 0.071(4) 0.055(5) 0.038(4) 0.004(3) -0.008(4) -0.016(3)
C11 0.054(5) 0.048(4) 0.029(3) 0.001(3) -0.011(3) -0.003(3)
C12 0.069(5) 0.047(4) 0.033(3) 0.001(3) -0.008(3) -0.005(4)
C13 0.049(5) 0.092(7) 0.041(4) -0.007(4) 0.004(3) 0.010(5)
C14 0.078(6) 0.087(7) 0.045(4) -0.018(4) -0.005(4) 0.032(5)
C15 0.071(6) 0.099(7) 0.048(5) -0.030(5) 0.000(4) 0.038(5)
C16 0.071(6) 0.109(8) 0.078(6) -0.031(6) -0.026(5) 0.038(6)
C17 0.099(8) 0.093(8) 0.085(7) -0.016(7) 0.017(7) 0.027(7)
C18 0.133(12) 0.169(14) 0.081(8) 0.001(9) 0.025(8) 0.102(11)
C19 0.096(9) 0.153(12) 0.078(7) -0.041(8) 0.000(6) 0.042(8)
C20 0.059(5) 0.063(5) 0.032(4) -0.010(3) -0.008(4) 0.003(4)
C21 0.048(5) 0.058(5) 0.052(4) -0.017(4) 0.001(4) 0.006(4)
C22 0.057(5) 0.064(5) 0.036(4) -0.007(3) 0.000(4) 0.014(4)
C23 0.056(5) 0.051(4) 0.032(3) -0.005(3) -0.016(3) 0.009(4)
C24 0.059(5) 0.054(5) 0.031(3) -0.006(3) -0.014(3) 0.005(4)
C25 0.053(4) 0.051(4) 0.035(4) -0.003(3) -0.011(3) 0.014(4)
C26 0.053(5) 0.056(5) 0.048(4) -0.007(4) -0.019(4) 0.011(4)
C27 0.050(4) 0.066(5) 0.037(4) -0.012(4) -0.016(3) 0.006(4)
C28 0.054(4) 0.051(4) 0.036(4) 0.003(3) -0.009(3) -0.001(3)
C29 0.065(5) 0.061(5) 0.033(4) 0.005(4) -0.007(4) -0.011(4)
C30 0.067(5) 0.075(6) 0.030(4) 0.004(4) 0.000(4) 0.003(5)
C31 0.058(5) 0.056(5) 0.037(4) 0.010(3) -0.007(4) -0.010(4)
C32 0.089(7) 0.056(5) 0.038(4) 0.005(4) -0.014(4) 0.009(5)
C33 0.052(5) 0.067(5) 0.036(4) -0.006(4) -0.002(3) 0.019(4)
C34 0.039(4) 0.083(6) 0.027(3) 0.004(3) -0.007(3) -0.003(4)
C35 0.041(4) 0.064(5) 0.038(4) 0.001(3) -0.003(3) -0.009(4)
C36 0.029(4) 0.082(6) 0.050(4) -0.010(4) 0.001(3) -0.006(4)
C37 0.043(5) 0.116(8) 0.052(5) -0.011(5) -0.009(4) -0.003(5)
C38 0.044(4) 0.099(7) 0.032(4) -0.008(4) -0.008(3) 0.011(5)
C39 0.046(4) 0.087(6) 0.025(3) -0.010(4) -0.011(3) 0.007(4)
C40 0.048(5) 0.055(4) 0.030(3) 0.001(3) -0.007(3) 0.003(3)
C41 0.044(4) 0.068(5) 0.033(4) 0.008(3) 0.003(3) -0.014(4)
C42 0.050(5) 0.075(5) 0.026(3) 0.013(3) 0.000(3) -0.009(4)
C43 0.048(4) 0.070(5) 0.040(4) 0.005(4) 0.006(3) -0.016(4)
C44 0.049(5) 0.087(6) 0.043(4) 0.017(4) -0.014(4) -0.010(4)
C45 0.035(4) 0.045(4) 0.046(4) 0.008(3) -0.002(3) -0.007(3)
C46 0.058(5) 0.051(4) 0.027(3) 0.001(3) -0.010(3) -0.007(3)
C47 0.061(5) 0.056(5) 0.048(4) -0.010(4) 0.009(4) -0.008(4)
C48 0.051(5) 0.072(5) 0.035(4) -0.004(4) 0.002(3) -0.017(4)
C49 0.044(4) 0.070(5) 0.049(4) -0.003(4) -0.004(4) -0.001(4)
C50 0.042(4) 0.073(5) 0.036(4) -0.009(4) 0.001(3) -0.014(4)
C51 0.035(4) 0.069(5) 0.026(3) -0.010(3) 0.000(3) -0.018(3)
C52 0.054(5) 0.052(4) 0.032(3) 0.002(3) -0.018(3) 0.002(3)
C53 0.057(5) 0.083(6) 0.047(4) 0.022(4) -0.007(4) -0.008(4)
C54 0.059(5) 0.077(6) 0.036(4) 0.026(4) 0.010(4) 0.002(4)
C55 0.069(6) 0.108(8) 0.026(4) 0.011(4) 0.001(4) 0.009(5)
C56 0.083(6) 0.114(8) 0.027(4) 0.013(4) 0.000(4) -0.027(6)
C57 0.071(6) 0.085(7) 0.053(5) 0.011(5) -0.006(4) -0.012(5)
C58 0.083(6) 0.103(8) 0.036(4) 0.012(5) -0.004(4) -0.009(6)
C59 0.079(7) 0.099(8) 0.053(5) 0.023(5) -0.009(5) -0.027(6)
C60 0.060(5) 0.066(5) 0.038(4) 0.017(4) 0.002(4) -0.007(4)
C61 0.055(5) 0.090(6) 0.031(4) -0.006(4) 0.001(3) -0.008(4)
C62 0.054(5) 0.086(6) 0.025(3) -0.008(4) 0.001(3) -0.015(4)
C63 0.050(4) 0.071(5) 0.039(4) -0.027(4) 0.001(3) -0.004(4)
C64 0.086(6) 0.077(6) 0.034(4) -0.002(4) -0.004(4) 0.003(5)
C65 0.086(7) 0.118(9) 0.042(5) -0.015(5) 0.004(5) -0.011(6)
C66 0.078(6) 0.090(7) 0.044(5) -0.007(5) 0.004(4) -0.024(5)
C67 0.062(5) 0.105(7) 0.033(4) -0.030(4) -0.001(4) 0.008(5)
C68 0.065(5) 0.052(5) 0.046(4) -0.004(4) 0.008(4) -0.016(4)
C69 0.078(6) 0.068(6) 0.034(4) -0.009(4) -0.011(4) -0.012(5)
C70 0.093(7) 0.072(6) 0.051(5) 0.003(4) -0.036(5) -0.030(5)
C71 0.108(8) 0.049(5) 0.062(5) 0.014(4) -0.037(5) -0.031(5)
C72 0.182(14) 0.066(7) 0.107(9) 0.045(6) -0.093(9) -0.063(8)
C73 0.193(16) 0.060(7) 0.127(9) 0.032(7) -0.038(11) -0.007(8)
C74 0.221(18) 0.089(9) 0.174(11) 0.086(9) -0.143(14) -0.088(11)
C75 0.078(6) 0.071(6) 0.073(6) 0.023(5) -0.033(5) -0.021(5)
C76 0.087(6) 0.065(5) 0.033(4) 0.014(4) -0.020(4) -0.005(5)
C77 0.045(4) 0.054(4) 0.034(4) 0.007(3) -0.006(3) -0.016(3)
C78 0.040(4) 0.063(5) 0.035(4) 0.007(3) -0.012(3) -0.004(3)
C79 0.040(4) 0.073(5) 0.031(3) 0.000(3) -0.011(3) 0.000(4)
C80 0.057(5) 0.056(5) 0.065(5) -0.005(4) -0.006(4) 0.000(4)
C81 0.046(4) 0.074(6) 0.051(4) 0.013(4) -0.016(4) -0.003(4)
C82 0.069(6) 0.091(7) 0.038(4) -0.004(4) -0.009(4) -0.003(5)
C83 0.057(5) 0.082(6) 0.036(4) 0.002(4) -0.021(4) -0.010(4)
C84 0.042(4) 0.054(4) 0.041(4) -0.001(3) -0.005(3) 0.002(3)
N1 0.063(4) 0.078(5) 0.048(4) -0.016(4) -0.015(3) 0.020(4)
N2 0.077(5) 0.058(4) 0.055(4) -0.025(3) -0.026(4) 0.018(4)
N3 0.046(3) 0.064(4) 0.026(3) 0.003(3) -0.002(2) 0.005(3)
N4 0.051(4) 0.055(4) 0.037(3) 0.002(3) -0.010(3) -0.005(3)
N5 0.057(4) 0.072(4) 0.037(3) 0.021(3) -0.003(3) -0.011(3)
N6 0.057(4) 0.075(5) 0.042(3) 0.015(3) 0.009(3) -0.006(4)
N7 0.053(4) 0.073(5) 0.038(3) -0.011(3) -0.001(3) -0.006(3)
N8 0.061(4) 0.084(5) 0.031(3) -0.016(3) 0.001(3) 0.004(4)
N9 0.076(5) 0.055(4) 0.052(4) 0.017(4) -0.025(4) -0.023(4)
N10 0.076(5) 0.054(4) 0.051(4) 0.007(3) -0.023(4) -0.008(4)
N11 0.055(4) 0.050(4) 0.033(3) 0.001(3) -0.018(3) -0.010(3)
N12 0.048(4) 0.060(4) 0.036(3) -0.003(3) -0.003(3) -0.006(3)
O1 0.061(4) 0.099(5) 0.075(4) 0.026(4) 0.029(3) 0.013(4)
O2 0.073(4) 0.099(5) 0.040(3) -0.027(3) -0.017(3) 0.014(3)
O3 0.046(3) 0.103(5) 0.045(3) 0.014(3) -0.007(3) -0.014(3)
O4 0.054(4) 0.101(5) 0.039(3) -0.006(3) 0.003(2) -0.014(3)
O5 0.086(5) 0.079(4) 0.065(4) -0.003(3) 0.006(4) -0.026(4)
O6 0.064(4) 0.065(4) 0.045(3) 0.015(3) -0.016(3) -0.014(3)

loop_
_atom_type_symbol
_atom_type_description
_atom_type_scat_dispersion_real
_atom_type_scat_dispersion_imag
_atom_type_scat_source
C C 0.0033 0.0016 'International Tables Vol C Tables 4.2.6.8 and 6.1.1.4'
H H 0.0000 0.0000 'International Tables Vol C Tables 4.2.6.8 and 6.1.1.4'
N N 0.0061 0.0033 'International Tables Vol C Tables 4.2.6.8 and 6.1.1.4'
O O 0.0106 0.0060 'International Tables Vol C Tables 4.2.6.8 and 6.1.1.4'

loop_
_geom_angle_atom_site_label_1
_geom_angle_atom_site_label_2
_geom_angle_atom_site_label_3
_geom_angle
_geom_angle_site_symmetry_1
_geom_angle_site_symmetry_3
_geom_angle_publ_flag
O1 C1 C2 117.6(8) . . ?
O1 C1 C6 121.3(8) . . ?
C2 C1 C6 120.7(8) . . ?
C3 C2 C1 119.0(8) . . ?
C3 C2 C13 121.8(8) . . ?
C1 C2 C13 118.9(9) . . ?
C2 C3 C4 123.6(8) . . ?
C2 C3 H3 118.2 . . ?
C4 C3 H3 118.2 . . ?
C7 C4 C5 122.2(7) . . ?
C7 C4 C3 123.4(7) . . ?
C5 C4 C3 114.5(8) . . ?
C4 C5 C6 124.5(8) . . ?
C4 C5 H5 117.8 . . ?
C6 C5 H5 117.8 . . ?
C60 C6 C5 121.1(7) . . ?
C60 C6 C1 121.4(8) . . ?
C5 C6 C1 117.5(8) . . ?
C4 C7 C8 121.8(7) . . ?
C4 C7 C12 121.4(7) . . ?
C8 C7 C12 116.8(7) . . ?
C9 C8 C7 122.1(8) . . ?
C9 C8 H8 119.0 . . ?
C7 C8 H8 119.0 . . ?
C76 C9 C8 116.7(8) . . ?
C76 C9 C10 124.3(8) . . ?
C8 C9 C10 118.9(7) . . ?
O6 C10 C9 121.0(7) . . ?
O6 C10 C11 118.1(7) . . ?
C9 C10 C11 120.9(7) . . ?
C12 C11 C77 120.0(7) . . ?
C12 C11 C10 118.2(7) . . ?
C77 C11 C10 121.8(7) . . ?
C11 C12 C7 123.0(7) . . ?
C11 C12 H12 118.5 . . ?
C7 C12 H12 118.5 . . ?
N1 C13 C2 123.6(10) . . ?
N1 C13 H13 118.2 . . ?
C2 C13 H13 118.2 . . ?
N1 C14 C19 106.6(9) . . ?
N1 C14 C15 104.6(8) . . ?
C19 C14 C15 106.1(10) . . ?
N1 C14 H14 112.9 . . ?
C19 C14 H14 112.9 . . ?
C15 C14 H14 112.9 . . ?
N2 C15 C14 104.2(8) . . ?
N2 C15 C16 105.6(8) . . ?
C14 C15 C16 108.2(9) . . ?
N2 C15 H15 112.7 . . ?
C14 C15 H15 112.7 . . ?
C16 C15 H15 112.7 . . ?
C17 C16 C15 109.9(9) . . ?
C17 C16 H16A 109.7 . . ?
C15 C16 H16A 109.7 . . ?
C17 C16 H16B 109.7 . . ?
C15 C16 H16B 109.7 . . ?
H16A C16 H16B 108.2 . . ?
C18 C17 C16 112.9(11) . . ?
C18 C17 H17A 109.0 . . ?
C16 C17 H17A 109.0 . . ?
C18 C17 H17B 109.0 . . ?
C16 C17 H17B 109.0 . . ?
H17A C17 H17B 107.8 . . ?
C17 C18 C19 111.0(12) . . ?
C17 C18 H18A 109.4 . . ?
C19 C18 H18A 109.4 . . ?
C17 C18 H18B 109.4 . . ?
C19 C18 H18B 109.4 . . ?
H18A C18 H18B 108.0 . . ?
C14 C19 C18 109.5(11) . . ?
C14 C19 H19A 109.8 . . ?
C18 C19 H19A 109.8 . . ?
C14 C19 H19B 109.8 . . ?
C18 C19 H19B 109.8 . . ?
H19A C19 H19B 108.2 . . ?
N2 C20 C21 119.9(8) . . ?
N2 C20 H20 120.0 . . ?
C21 C20 H20 120.0 . . ?
C26 C21 C22 121.7(7) . . ?
C26 C21 C20 116.0(7) . . ?
C22 C21 C20 122.3(7) . . ?
O2 C22 C21 121.8(7) . . ?
O2 C22 C23 118.2(7) . . ?
C21 C22 C23 120.0(7) . . ?
C33 C23 C24 122.1(7) . . ?
C33 C23 C22 121.3(7) . . ?
C24 C23 C22 116.6(7) . . ?
C23 C24 C25 124.6(7) . . ?
C23 C24 H24 117.7 . . ?
C25 C24 H24 117.7 . . ?
C24 C25 C27 122.0(6) . . ?
C24 C25 C26 117.9(7) . . ?
C27 C25 C26 120.1(7) . . ?
C21 C26 C25 119.1(8) . . ?
C21 C26 H26 120.4 . . ?
C25 C26 H26 120.4 . . ?
C25 C27 C28 123.3(7) . . ?
C25 C27 C32 121.9(7) . . ?
C28 C27 C32 114.8(8) . . ?
C29 C28 C27 125.1(8) . . ?
C29 C28 H28 117.4 . . ?
C27 C28 H28 117.4 . . ?
C68 C29 C28 119.9(7) . . ?
C68 C29 C30 121.3(7) . . ?
C28 C29 C30 118.6(8) . . ?
O5 C30 C29 121.7(8) . . ?
O5 C30 C31 118.4(8) . . ?
C29 C30 C31 119.9(7) . . ?
C32 C31 C69 121.9(8) . . ?
C32 C31 C30 118.5(7) . . ?
C69 C31 C30 119.3(8) . . ?
C31 C32 C27 122.9(8) . . ?
C31 C32 H32 118.5 . . ?
C27 C32 H32 118.5 . . ?
N3 C33 C23 126.7(8) . . ?
N3 C33 H33 116.6 . . ?
C23 C33 H33 116.6 . . ?
C35 C34 N3 110.5(6) . . ?
C35 C34 C39 110.7(7) . . ?
N3 C34 C39 110.7(7) . . ?
C35 C34 H34 108.3 . . ?
N3 C34 H34 108.3 . . ?
C39 C34 H34 108.3 . . ?
C34 C35 N4 109.1(6) . . ?
C34 C35 C36 113.4(7) . . ?
N4 C35 C36 108.4(7) . . ?
C34 C35 H35 108.7 . . ?
N4 C35 H35 108.7 . . ?
C36 C35 H35 108.7 . . ?
C35 C36 C37 108.3(8) . . ?
C35 C36 H36A 110.0 . . ?
C37 C36 H36A 110.0 . . ?
C35 C36 H36B 110.0 . . ?
C37 C36 H36B 110.0 . . ?
H36A C36 H36B 108.4 . . ?
C38 C37 C36 112.5(8) . . ?
C38 C37 H37A 109.1 . . ?
C36 C37 H37A 109.1 . . ?
C38 C37 H37B 109.1 . . ?
C36 C37 H37B 109.1 . . ?
H37A C37 H37B 107.8 . . ?
C37 C38 C39 113.2(8) . . ?
C37 C38 H38A 108.9 . . ?
C39 C38 H38A 108.9 . . ?
C37 C38 H38B 108.9 . . ?
C39 C38 H38B 108.9 . . ?
H38A C38 H38B 107.8 . . ?
C38 C39 C34 108.0(7) . . ?
C38 C39 H39A 110.1 . . ?
C34 C39 H39A 110.1 . . ?
C38 C39 H39B 110.1 . . ?
C34 C39 H39B 110.1 . . ?
H39A C39 H39B 108.4 . . ?
N4 C40 C41 122.4(7) . . ?
N4 C40 H40 118.8 . . ?
C41 C40 H40 118.8 . . ?
C40 C41 C46 120.1(6) . . ?
C40 C41 C42 122.1(7) . . ?
C46 C41 C42 117.8(7) . . ?
O3 C42 C43 120.4(6) . . ?
O3 C42 C41 118.4(6) . . ?
C43 C42 C41 121.0(7) . . ?
C44 C43 C42 116.9(7) . . ?
C44 C43 C53 123.4(7) . . ?
C42 C43 C53 119.7(7) . . ?
C43 C44 C45 125.5(7) . . ?
C43 C44 H44 117.3 . . ?
C45 C44 H44 117.3 . . ?
C46 C45 C47 121.7(6) . . ?
C46 C45 C44 114.1(6) . . ?
C47 C45 C44 124.0(6) . . ?
C41 C46 C45 124.1(6) . . ?
C41 C46 H46 118.0 . . ?
C45 C46 H46 118.0 . . ?
C45 C47 C48 125.7(7) . . ?
C45 C47 C52 121.3(7) . . ?
C48 C47 C52 113.0(7) . . ?
C49 C48 C47 125.7(7) . . ?
C49 C48 H48 117.1 . . ?
C47 C48 H48 117.1 . . ?
C48 C49 C50 117.3(7) . . ?
C48 C49 C61 123.2(7) . . ?
C50 C49 C61 119.2(7) . . ?
O4 C50 C49 117.9(7) . . ?
O4 C50 C51 121.3(6) . . ?
C49 C50 C51 120.7(7) . . ?
C52 C51 C50 118.3(6) . . ?
C52 C51 C84 119.8(6) . . ?
C50 C51 C84 121.4(6) . . ?
C51 C52 C47 124.9(7) . . ?
C51 C52 H52 117.5 . . ?
C47 C52 H52 117.5 . . ?
N5 C53 C43 120.9(8) . . ?
N5 C53 H53 119.6 . . ?
C43 C53 H53 119.6 . . ?
C59 C54 N5 109.7(8) . . ?
C59 C54 C55 110.2(7) . . ?
N5 C54 C55 106.0(7) . . ?
C59 C54 H54 110.3 . . ?
N5 C54 H54 110.3 . . ?
C55 C54 H54 110.3 . . ?
N6 C55 C54 108.6(7) . . ?
N6 C55 C56 107.4(8) . . ?
C54 C55 C56 107.9(8) . . ?
N6 C55 H55 110.9 . . ?
C54 C55 H55 110.9 . . ?
C56 C55 H55 110.9 . . ?
C57 C56 C55 113.1(10) . . ?
C57 C56 H56A 109.0 . . ?
C55 C56 H56A 109.0 . . ?
C57 C56 H56B 109.0 . . ?
C55 C56 H56B 109.0 . . ?
H56A C56 H56B 107.8 . . ?
C56 C57 C58 113.3(9) . . ?
C56 C57 H57A 108.9 . . ?
C58 C57 H57A 108.9 . . ?
C56 C57 H57B 108.9 . . ?
C58 C57 H57B 108.9 . . ?
H57A C57 H57B 107.7 . . ?
C57 C58 C59 112.6(9) . . ?
C57 C58 H58A 109.1 . . ?
C59 C58 H58A 109.1 . . ?
C57 C58 H58B 109.1 . . ?
C59 C58 H58B 109.1 . . ?
H58A C58 H58B 107.8 . . ?
C54 C59 C58 112.0(10) . . ?
C54 C59 H59A 109.2 . . ?
C58 C59 H59A 109.2 . . ?
C54 C59 H59B 109.2 . . ?
C58 C59 H59B 109.2 . . ?
H59A C59 H59B 107.9 . . ?
N6 C60 C6 120.5(9) . . ?
N6 C60 H60 119.8 . . ?
C6 C60 H60 119.8 . . ?
N7 C61 C49 125.5(8) . . ?
N7 C61 H61 117.2 . . ?
C49 C61 H61 117.2 . . ?
N7 C62 C63 108.6(7) . . ?
N7 C62 C67 110.3(8) . . ?
C63 C62 C67 107.2(6) . . ?
N7 C62 H62 110.2 . . ?
C63 C62 H62 110.2 . . ?
C67 C62 H62 110.2 . . ?
N8 C63 C62 108.5(6) . . ?
N8 C63 C64 105.0(7) . . ?
C62 C63 C64 109.4(7) . . ?
N8 C63 H63 111.2 . . ?
C62 C63 H63 111.2 . . ?
C64 C63 H63 111.2 . . ?
C65 C64 C63 110.8(9) . . ?
C65 C64 H64A 109.5 . . ?
C63 C64 H64A 109.5 . . ?
C65 C64 H64B 109.5 . . ?
C63 C64 H64B 109.5 . . ?
H64A C64 H64B 108.1 . . ?
C64 C65 C66 109.9(8) . . ?
C64 C65 H65A 109.7 . . ?
C66 C65 H65A 109.7 . . ?
C64 C65 H65B 109.7 . . ?
C66 C65 H65B 109.7 . . ?
H65A C65 H65B 108.2 . . ?
C67 C66 C65 110.5(9) . . ?
C67 C66 H66A 109.6 . . ?
C65 C66 H66A 109.6 . . ?
C67 C66 H66B 109.6 . . ?
C65 C66 H66B 109.6 . . ?
H66A C66 H66B 108.1 . . ?
C66 C67 C62 110.7(9) . . ?
C66 C67 H67A 109.5 . . ?
C62 C67 H67A 109.5 . . ?
C66 C67 H67B 109.5 . . ?
C62 C67 H67B 109.5 . . ?
H67A C67 H67B 108.1 . . ?
N8 C68 C29 120.3(8) . . ?
N8 C68 H68 119.8 . . ?
C29 C68 H68 119.8 . . ?
N9 C69 C31 123.1(10) . . ?
N9 C69 H69 118.4 . . ?
C31 C69 H69 118.4 . . ?
C75 C70 N9 111.7(8) . . ?
C75 C70 C71 109.2(9) . . ?
N9 C70 C71 104.4(8) . . ?
C75 C70 H70 110.5 . . ?
N9 C70 H70 110.5 . . ?
C71 C70 H70 110.5 . . ?
N10 C71 C70 109.8(8) . . ?
N10 C71 C72 105.1(8) . . ?
C70 C71 C72 107.3(10) . . ?
N10 C71 H71 111.5 . . ?
C70 C71 H71 111.5 . . ?
C72 C71 H71 111.5 . . ?
C71 C72 C73 103.2(11) . . ?
C71 C72 H72A 111.1 . . ?
C73 C72 H72A 111.1 . . ?
C71 C72 H72B 111.1 . . ?
C73 C72 H72B 111.1 . . ?
H72A C72 H72B 109.1 . . ?
C74 C73 C72 115.5(13) . . ?
C74 C73 H73A 108.4 . . ?
C72 C73 H73A 108.4 . . ?
C74 C73 H73B 108.4 . . ?
C72 C73 H73B 108.4 . . ?
H73A C73 H73B 107.5 . . ?
C73 C74 C75 115.1(14) . . ?
C73 C74 H74A 108.5 . . ?
C75 C74 H74A 108.5 . . ?
C73 C74 H74B 108.5 . . ?
C75 C74 H74B 108.5 . . ?
H74A C74 H74B 107.5 . . ?
C74 C75 C70 115.2(9) . . ?
C74 C75 H75A 108.5 . . ?
C70 C75 H75A 108.5 . . ?
C74 C75 H75B 108.5 . . ?
C70 C75 H75B 108.5 . . ?
H75A C75 H75B 107.5 . . ?
N10 C76 C9 119.4(10) . . ?
N10 C76 H76 120.3 . . ?
C9 C76 H76 120.3 . . ?
N11 C77 C11 123.1(7) . . ?
N11 C77 H77 118.5 . . ?
C11 C77 H77 118.5 . . ?
N11 C78 C79 108.0(6) . . ?
N11 C78 C83 106.4(7) . . ?
C79 C78 C83 110.0(6) . . ?
N11 C78 H78 110.8 . . ?
C79 C78 H78 110.8 . . ?
C83 C78 H78 110.8 . . ?
N12 C79 C78 106.6(6) . . ?
N12 C79 C80 108.3(7) . . ?
C78 C79 C80 111.6(7) . . ?
N12 C79 H79 110.1 . . ?
C78 C79 H79 110.1 . . ?
C80 C79 H79 110.1 . . ?
C81 C80 C79 110.6(7) . . ?
C81 C80 H80A 109.5 . . ?
C79 C80 H80A 109.5 . . ?
C81 C80 H80B 109.5 . . ?
C79 C80 H80B 109.5 . . ?
H80A C80 H80B 108.1 . . ?
C82 C81 C80 110.7(7) . . ?
C82 C81 H81A 109.5 . . ?
C80 C81 H81A 109.5 . . ?
C82 C81 H81B 109.5 . . ?
C80 C81 H81B 109.5 . . ?
H81A C81 H81B 108.1 . . ?
C81 C82 C83 114.1(9) . . ?
C81 C82 H82A 108.7 . . ?
C83 C82 H82A 108.7 . . ?
C81 C82 H82B 108.7 . . ?
C83 C82 H82B 108.7 . . ?
H82A C82 H82B 107.6 . . ?
C82 C83 C78 105.7(7) . . ?
C82 C83 H83A 110.6 . . ?
C78 C83 H83A 110.6 . . ?
C82 C83 H83B 110.6 . . ?
C78 C83 H83B 110.6 . . ?
H83A C83 H83B 108.7 . . ?
N12 C84 C51 118.8(7) . . ?
N12 C84 H84 120.6 . . ?
C51 C84 H84 120.6 . . ?
C13 N1 C14 113.9(9) . . ?
C20 N2 C15 116.0(8) . . ?
C33 N3 C34 118.2(7) . . ?
C40 N4 C35 121.4(7) . . ?
C53 N5 C54 114.4(8) . . ?
C60 N6 C55 116.6(8) . . ?
C61 N7 C62 114.3(7) . . ?
C68 N8 C63 121.3(8) . . ?
C69 N9 C70 113.6(9) . . ?
C76 N10 C71 117.8(9) . . ?
C77 N11 C78 117.9(7) . . ?
C84 N12 C79 119.3(7) . . ?
C1 O1 H1A 109.3 . . ?
C22 O2 H2A 108.7 . . ?
C42 O3 H3A 109.5 . . ?
C50 O4 H4 109.5 . . ?
C30 O5 H5A 108.6 . . ?
C10 O6 H6 109.5 . . ?

loop_
_geom_bond_atom_site_label_1
_geom_bond_atom_site_label_2
_geom_bond_distance
_geom_bond_site_symmetry_2
_geom_bond_publ_flag
C1 O1 1.238(10) . ?
C1 C2 1.317(9) . ?
C1 C6 1.331(9) . ?
C2 C3 1.314(9) . ?
C2 C13 1.337(12) . ?
C3 C4 1.343(9) . ?
C3 H3 0.9500 . ?
C4 C7 1.291(10) . ?
C4 C5 1.323(9) . ?
C5 C6 1.330(9) . ?
C5 H5 0.9500 . ?
C6 C60 1.300(11) . ?
C7 C8 1.334(9) . ?
C7 C12 1.337(9) . ?
C8 C9 1.318(9) . ?
C8 H8 0.9500 . ?
C9 C76 1.279(11) . ?
C9 C10 1.321(9) . ?
C10 O6 1.218(8) . ?
C10 C11 1.346(8) . ?
C11 C12 1.301(8) . ?
C11 C77 1.335(11) . ?
C12 H12 0.9500 . ?
C13 N1 1.183(12) . ?
C13 H13 0.9500 . ?
C14 N1 1.376(11) . ?
C14 C19 1.388(14) . ?
C14 C15 1.448(13) . ?
C14 H14 1.0000 . ?
C15 N2 1.406(11) . ?
C15 C16 1.461(13) . ?
C15 H15 1.0000 . ?
C16 C17 1.415(14) . ?
C16 H16A 0.9900 . ?
C16 H16B 0.9900 . ?
C17 C18 1.345(16) . ?
C17 H17A 0.9900 . ?
C17 H17B 0.9900 . ?
C18 C19 1.487(16) . ?
C18 H18A 0.9900 . ?
C18 H18B 0.9900 . ?
C19 H19A 0.9900 . ?
C19 H19B 0.9900 . ?
C20 N2 1.231(11) . ?
C20 C21 1.336(10) . ?
C20 H20 0.9500 . ?
C21 C26 1.308(9) . ?
C21 C22 1.319(9) . ?
C22 O2 1.228(8) . ?
C22 C23 1.337(8) . ?
C23 C33 1.285(11) . ?
C23 C24 1.299(9) . ?
C24 C25 1.316(9) . ?
C24 H24 0.9500 . ?
C25 C27 1.320(11) . ?
C25 C26 1.327(8) . ?
C26 H26 0.9500 . ?
C27 C28 1.320(8) . ?
C27 C32 1.345(9) . ?
C28 C29 1.299(9) . ?
C28 H28 0.9500 . ?
C29 C68 1.272(11) . ?
C29 C30 1.314(9) . ?
C30 O5 1.214(8) . ?
C30 C31 1.354(9) . ?
C31 C32 1.310(9) . ?
C31 C69 1.334(12) . ?
C32 H32 0.9500 . ?
C33 N3 1.190(9) . ?
C33 H33 0.9500 . ?
C34 C35 1.380(11) . ?
C34 N3 1.380(8) . ?
C34 C39 1.431(10) . ?
C34 H34 1.0000 . ?
C35 N4 1.382(9) . ?
C35 C36 1.402(11) . ?
C35 H35 1.0000 . ?
C36 C37 1.451(12) . ?
C36 H36A 0.9900 . ?
C36 H36B 0.9900 . ?
C37 C38 1.336(13) . ?
C37 H37A 0.9900 . ?
C37 H37B 0.9900 . ?
C38 C39 1.378(12) . ?
C38 H38A 0.9900 . ?
C38 H38B 0.9900 . ?
C39 H39A 0.9900 . ?
C39 H39B 0.9900 . ?
C40 N4 1.196(9) . ?
C40 C41 1.292(10) . ?
C40 H40 0.9500 . ?
C41 C46 1.300(8) . ?
C41 C42 1.341(8) . ?
C42 O3 1.233(9) . ?
C42 C43 1.306(8) . ?
C43 C44 1.290(8) . ?
C43 C53 1.348(11) . ?
C44 C45 1.330(8) . ?
C44 H44 0.9500 . ?
C45 C46 1.310(8) . ?
C45 C47 1.319(10) . ?
C46 H46 0.9500 . ?
C47 C48 1.323(8) . ?
C47 C52 1.340(8) . ?
C48 C49 1.303(8) . ?
C48 H48 0.9500 . ?
C49 C50 1.316(8) . ?
C49 C61 1.326(11) . ?
C50 O4 1.215(9) . ?
C50 C51 1.333(8) . ?
C51 C52 1.281(8) . ?
C51 C84 1.347(9) . ?
C52 H52 0.9500 . ?
C53 N5 1.227(10) . ?
C53 H53 0.9500 . ?
C54 C59 1.347(13) . ?
C54 N5 1.361(9) . ?
C54 C55 1.430(13) . ?
C54 H54 1.0000 . ?
C55 N6 1.399(9) . ?
C55 C56 1.462(10) . ?
C55 H55 1.0000 . ?
C56 C57 1.318(14) . ?
C56 H56A 0.9900 . ?
C56 H56B 0.9900 . ?
C57 C58 1.378(13) . ?
C57 H57A 0.9900 . ?
C57 H57B 0.9900 . ?
C58 C59 1.437(12) . ?
C58 H58A 0.9900 . ?
C58 H58B 0.9900 . ?
C59 H59A 0.9900 . ?
C59 H59B 0.9900 . ?
C60 N6 1.187(10) . ?
C60 H60 0.9500 . ?
C61 N7 1.155(10) . ?
C61 H61 0.9500 . ?
C62 N7 1.401(10) . ?
C62 C63 1.428(12) . ?
C62 C67 1.429(11) . ?
C62 H62 1.0000 . ?
C63 N8 1.399(10) . ?
C63 C64 1.446(12) . ?
C63 H63 1.0000 . ?
C64 C65 1.400(14) . ?
C64 H64A 0.9900 . ?
C64 H64B 0.9900 . ?
C65 C66 1.423(15) . ?
C65 H65A 0.9900 . ?
C65 H65B 0.9900 . ?
C66 C67 1.354(12) . ?
C66 H66A 0.9900 . ?
C66 H66B 0.9900 . ?
C67 H67A 0.9900 . ?
C67 H67B 0.9900 . ?
C68 N8 1.223(10) . ?
C68 H68 0.9500 . ?
C69 N9 1.186(11) . ?
C69 H69 0.9500 . ?
C70 C75 1.363(13) . ?
C70 N9 1.406(11) . ?
C70 C71 1.441(12) . ?
C70 H70 1.0000 . ?
C71 N10 1.407(11) . ?
C71 C72 1.461(14) . ?
C71 H71 1.0000 . ?
C72 C73 1.476(15) . ?
C72 H72A 0.9900 . ?
C72 H72B 0.9900 . ?
C73 C74 1.31(2) . ?
C73 H73A 0.9900 . ?
C73 H73B 0.9900 . ?
C74 C75 1.353(14) . ?
C74 H74A 0.9900 . ?
C74 H74B 0.9900 . ?
C75 H75A 0.9900 . ?
C75 H75B 0.9900 . ?
C76 N10 1.246(11) . ?
C76 H76 0.9500 . ?
C77 N11 1.161(9) . ?
C77 H77 0.9500 . ?
C78 N11 1.396(8) . ?
C78 C79 1.414(11) . ?
C78 C83 1.443(10) . ?
C78 H78 1.0000 . ?
C79 N12 1.380(8) . ?
C79 C80 1.436(11) . ?
C79 H79 1.0000 . ?
C80 C81 1.421(11) . ?
C80 H80A 0.9900 . ?
C80 H80B 0.9900 . ?
C81 C82 1.396(13) . ?
C81 H81A 0.9900 . ?
C81 H81B 0.9900 . ?
C82 C83 1.412(13) . ?
C82 H82A 0.9900 . ?
C82 H82B 0.9900 . ?
C83 H83A 0.9900 . ?
C83 H83B 0.9900 . ?
C84 N12 1.179(9) . ?
C84 H84 0.9500 . ?
O1 H1A 0.8500 . ?
O2 H2A 0.8500 . ?
O3 H3A 0.8400 . ?
O4 H4 0.8400 . ?
O5 H5A 0.8501 . ?
O6 H6 0.8400 . ?

loop_
_geom_torsion_atom_site_label_1
_geom_torsion_atom_site_label_2
_geom_torsion_atom_site_label_3
_geom_torsion_atom_site_label_4
_geom_torsion
_geom_torsion_site_symmetry_1
_geom_torsion_site_symmetry_2
_geom_torsion_site_symmetry_3
_geom_torsion_site_symmetry_4
_geom_torsion_publ_flag
O1 C1 C2 C3 177.8(8) . . . . ?
C6 C1 C2 C3 4.5(13) . . . . ?
O1 C1 C2 C13 -8.3(13) . . . . ?
C6 C1 C2 C13 178.4(8) . . . . ?
C1 C2 C3 C4 0.1(13) . . . . ?
C13 C2 C3 C4 -173.6(8) . . . . ?
C2 C3 C4 C7 176.9(8) . . . . ?
C2 C3 C4 C5 -3.4(12) . . . . ?
C7 C4 C5 C6 -177.9(8) . . . . ?
C3 C4 C5 C6 2.4(12) . . . . ?
C4 C5 C6 C60 179.4(8) . . . . ?
C4 C5 C6 C1 1.8(14) . . . . ?
O1 C1 C6 C60 3.9(14) . . . . ?
C2 C1 C6 C60 177.0(8) . . . . ?
O1 C1 C6 C5 -178.4(8) . . . . ?
C2 C1 C6 C5 -5.3(13) . . . . ?
C5 C4 C7 C8 167.2(8) . . . . ?
C3 C4 C7 C8 -13.1(12) . . . . ?
C5 C4 C7 C12 -13.4(12) . . . . ?
C3 C4 C7 C12 166.2(7) . . . . ?
C4 C7 C8 C9 -179.9(8) . . . . ?
C12 C7 C8 C9 0.7(11) . . . . ?
C7 C8 C9 C76 -178.7(7) . . . . ?
C7 C8 C9 C10 1.8(12) . . . . ?
C76 C9 C10 O6 -0.4(13) . . . . ?
C8 C9 C10 O6 178.9(7) . . . . ?
C76 C9 C10 C11 178.7(8) . . . . ?
C8 C9 C10 C11 -2.0(12) . . . . ?
O6 C10 C11 C12 178.6(7) . . . . ?
C9 C10 C11 C12 -0.5(11) . . . . ?
O6 C10 C11 C77 -1.0(11) . . . . ?
C9 C10 C11 C77 179.8(7) . . . . ?
C77 C11 C12 C7 -177.1(7) . . . . ?
C10 C11 C12 C7 3.3(11) . . . . ?
C4 C7 C12 C11 177.3(7) . . . . ?
C8 C7 C12 C11 -3.3(11) . . . . ?
C3 C2 C13 N1 -20.4(14) . . . . ?
C1 C2 C13 N1 165.9(9) . . . . ?
N1 C14 C15 N2 70.5(10) . . . . ?
C19 C14 C15 N2 -176.9(9) . . . . ?
N1 C14 C15 C16 -177.4(9) . . . . ?
C19 C14 C15 C16 -64.9(12) . . . . ?
N2 C15 C16 C17 170.6(11) . . . . ?
C14 C15 C16 C17 59.4(14) . . . . ?
C15 C16 C17 C18 -55.0(17) . . . . ?
C16 C17 C18 C19 53.6(19) . . . . ?
N1 C14 C19 C18 174.8(12) . . . . ?
C15 C14 C19 C18 63.7(15) . . . . ?
C17 C18 C19 C14 -59(2) . . . . ?
N2 C20 C21 C26 179.2(8) . . . . ?
N2 C20 C21 C22 1.8(13) . . . . ?
C26 C21 C22 O2 179.9(8) . . . . ?
C20 C21 C22 O2 -2.8(14) . . . . ?
C26 C21 C22 C23 0.1(13) . . . . ?
C20 C21 C22 C23 177.4(8) . . . . ?
O2 C22 C23 C33 -2.6(12) . . . . ?
C21 C22 C23 C33 177.1(8) . . . . ?
O2 C22 C23 C24 177.8(7) . . . . ?
C21 C22 C23 C24 -2.4(11) . . . . ?
C33 C23 C24 C25 -175.6(8) . . . . ?
C22 C23 C24 C25 4.0(12) . . . . ?
C23 C24 C25 C27 -179.6(7) . . . . ?
C23 C24 C25 C26 -3.1(12) . . . . ?
C22 C21 C26 C25 0.9(13) . . . . ?
C20 C21 C26 C25 -176.5(7) . . . . ?
C24 C25 C26 C21 0.5(11) . . . . ?
C27 C25 C26 C21 177.1(8) . . . . ?
C24 C25 C27 C28 -23.8(12) . . . . ?
C26 C25 C27 C28 159.7(7) . . . . ?
C24 C25 C27 C32 156.0(8) . . . . ?
C26 C25 C27 C32 -20.5(11) . . . . ?
C25 C27 C28 C29 -179.8(7) . . . . ?
C32 C27 C28 C29 0.4(11) . . . . ?
C27 C28 C29 C68 -176.9(8) . . . . ?
C27 C28 C29 C30 -1.3(12) . . . . ?
C68 C29 C30 O5 -3.5(13) . . . . ?
C28 C29 C30 O5 -179.1(8) . . . . ?
C68 C29 C30 C31 178.8(8) . . . . ?
C28 C29 C30 C31 3.2(12) . . . . ?
O5 C30 C31 C32 177.9(8) . . . . ?
C29 C30 C31 C32 -4.4(12) . . . . ?
O5 C30 C31 C69 -8.1(12) . . . . ?
C29 C30 C31 C69 169.7(8) . . . . ?
C69 C31 C32 C27 -170.2(8) . . . . ?
C30 C31 C32 C27 3.6(12) . . . . ?
C25 C27 C32 C31 178.5(7) . . . . ?
C28 C27 C32 C31 -1.7(11) . . . . ?
C24 C23 C33 N3 -4.2(13) . . . . ?
C22 C23 C33 N3 176.3(8) . . . . ?
N3 C34 C35 N4 59.3(8) . . . . ?
C39 C34 C35 N4 -177.7(6) . . . . ?
N3 C34 C35 C36 -179.9(6) . . . . ?
C39 C34 C35 C36 -56.9(9) . . . . ?
C34 C35 C36 C37 52.2(9) . . . . ?
N4 C35 C36 C37 173.4(7) . . . . ?
C35 C36 C37 C38 -52.1(10) . . . . ?
C36 C37 C38 C39 58.2(10) . . . . ?
C37 C38 C39 C34 -59.2(9) . . . . ?
C35 C34 C39 C38 57.2(9) . . . . ?
N3 C34 C39 C38 -179.9(7) . . . . ?
N4 C40 C41 C46 -177.8(8) . . . . ?
N4 C40 C41 C42 2.9(14) . . . . ?
C40 C41 C42 O3 -1.0(14) . . . . ?
C46 C41 C42 O3 179.7(8) . . . . ?
C40 C41 C42 C43 -176.8(9) . . . . ?
C46 C41 C42 C43 3.9(13) . . . . ?
O3 C42 C43 C44 177.6(9) . . . . ?
C41 C42 C43 C44 -6.7(14) . . . . ?
O3 C42 C43 C53 -3.8(14) . . . . ?
C41 C42 C43 C53 171.9(9) . . . . ?
C42 C43 C44 C45 8.9(15) . . . . ?
C53 C43 C44 C45 -169.7(9) . . . . ?
C43 C44 C45 C46 -7.6(14) . . . . ?
C43 C44 C45 C47 167.8(9) . . . . ?
C40 C41 C46 C45 177.9(8) . . . . ?
C42 C41 C46 C45 -2.8(13) . . . . ?
C47 C45 C46 C41 -171.1(8) . . . . ?
C44 C45 C46 C41 4.3(12) . . . . ?
C46 C45 C47 C48 -13.9(14) . . . . ?
C44 C45 C47 C48 171.2(9) . . . . ?
C46 C45 C47 C52 164.7(8) . . . . ?
C44 C45 C47 C52 -10.3(13) . . . . ?
C45 C47 C48 C49 178.9(9) . . . . ?
C52 C47 C48 C49 0.3(14) . . . . ?
C47 C48 C49 C50 -0.1(14) . . . . ?
C47 C48 C49 C61 -173.6(9) . . . . ?
C48 C49 C50 O4 -176.0(9) . . . . ?
C61 C49 C50 O4 -2.2(14) . . . . ?
C48 C49 C50 C51 1.1(14) . . . . ?
C61 C49 C50 C51 174.9(9) . . . . ?
O4 C50 C51 C52 174.6(8) . . . . ?
C49 C50 C51 C52 -2.4(13) . . . . ?
O4 C50 C51 C84 2.4(14) . . . . ?
C49 C50 C51 C84 -174.5(8) . . . . ?
C50 C51 C52 C47 2.8(13) . . . . ?
C84 C51 C52 C47 175.0(8) . . . . ?
C45 C47 C52 C51 179.6(8) . . . . ?
C48 C47 C52 C51 -1.7(13) . . . . ?
C44 C43 C53 N5 0.3(16) . . . . ?
C42 C43 C53 N5 -178.2(9) . . . . ?
C59 C54 C55 N6 -174.0(8) . . . . ?
N5 C54 C55 N6 67.4(9) . . . . ?
C59 C54 C55 C56 -57.9(11) . . . . ?
N5 C54 C55 C56 -176.4(8) . . . . ?
N6 C55 C56 C57 173.1(9) . . . . ?
C54 C55 C56 C57 56.2(11) . . . . ?
C55 C56 C57 C58 -53.0(13) . . . . ?
C56 C57 C58 C59 49.8(14) . . . . ?
N5 C54 C59 C58 173.6(8) . . . . ?
C55 C54 C59 C58 57.3(11) . . . . ?
C57 C58 C59 C54 -52.4(13) . . . . ?
C5 C6 C60 N6 -174.9(8) . . . . ?
C1 C6 C60 N6 2.7(13) . . . . ?
C48 C49 C61 N7 -15.7(16) . . . . ?
C50 C49 C61 N7 170.9(10) . . . . ?
N7 C62 C63 N8 68.0(9) . . . . ?
C67 C62 C63 N8 -172.7(7) . . . . ?
N7 C62 C63 C64 -177.9(7) . . . . ?
C67 C62 C63 C64 -58.7(9) . . . . ?
N8 C63 C64 C65 173.7(8) . . . . ?
C62 C63 C64 C65 57.4(10) . . . . ?
C63 C64 C65 C66 -55.5(12) . . . . ?
C64 C65 C66 C67 58.5(12) . . . . ?
C65 C66 C67 C62 -62.6(10) . . . . ?
N7 C62 C67 C66 -179.1(8) . . . . ?
C63 C62 C67 C66 62.8(10) . . . . ?
C28 C29 C68 N8 -179.3(8) . . . . ?
C30 C29 C68 N8 5.2(14) . . . . ?
C32 C31 C69 N9 -18.3(13) . . . . ?
C30 C31 C69 N9 167.8(8) . . . . ?
C75 C70 C71 N10 -178.2(9) . . . . ?
N9 C70 C71 N10 62.3(12) . . . . ?
C75 C70 C71 C72 -64.5(13) . . . . ?
N9 C70 C71 C72 175.9(10) . . . . ?
N10 C71 C72 C73 179.4(11) . . . . ?
C70 C71 C72 C73 62.6(15) . . . . ?
C71 C72 C73 C74 -56(2) . . . . ?
C72 C73 C74 C75 48(3) . . . . ?
C73 C74 C75 C70 -46(2) . . . . ?
N9 C70 C75 C74 168.7(14) . . . . ?
C71 C70 C75 C74 53.8(18) . . . . ?
C8 C9 C76 N10 178.3(7) . . . . ?
C10 C9 C76 N10 -2.3(13) . . . . ?
C12 C11 C77 N11 -15.8(11) . . . . ?
C10 C11 C77 N11 163.9(7) . . . . ?
N11 C78 C79 N12 66.6(7) . . . . ?
C83 C78 C79 N12 -177.6(7) . . . . ?
N11 C78 C79 C80 -175.4(6) . . . . ?
C83 C78 C79 C80 -59.6(9) . . . . ?
N12 C79 C80 C81 170.8(7) . . . . ?
C78 C79 C80 C81 53.8(9) . . . . ?
C79 C80 C81 C82 -51.2(11) . . . . ?
C80 C81 C82 C83 57.8(10) . . . . ?
C81 C82 C83 C78 -61.0(9) . . . . ?
N11 C78 C83 C82 177.3(7) . . . . ?
C79 C78 C83 C82 60.5(9) . . . . ?
C52 C51 C84 N12 -174.2(8) . . . . ?
C50 C51 C84 N12 -2.2(13) . . . . ?
C2 C13 N1 C14 171.3(8) . . . . ?
C19 C14 N1 C13 123.5(11) . . . . ?
C15 C14 N1 C13 -124.3(9) . . . . ?
C21 C20 N2 C15 177.5(8) . . . . ?
C14 C15 N2 C20 -108.9(10) . . . . ?
C16 C15 N2 C20 137.2(10) . . . . ?
C23 C33 N3 C34 176.6(8) . . . . ?
C35 C34 N3 C33 -135.8(7) . . . . ?
C39 C34 N3 C33 101.2(8) . . . . ?
C41 C40 N4 C35 173.3(8) . . . . ?
C34 C35 N4 C40 -103.1(9) . . . . ?
C36 C35 N4 C40 133.1(8) . . . . ?
C43 C53 N5 C54 175.1(9) . . . . ?
C59 C54 N5 C53 102.7(10) . . . . ?
C55 C54 N5 C53 -138.4(8) . . . . ?
C6 C60 N6 C55 176.5(8) . . . . ?
C54 C55 N6 C60 -110.3(9) . . . . ?
C56 C55 N6 C60 133.3(8) . . . . ?
C49 C61 N7 C62 173.7(9) . . . . ?
C63 C62 N7 C61 -129.0(8) . . . . ?
C67 C62 N7 C61 113.7(9) . . . . ?
C29 C68 N8 C63 178.3(8) . . . . ?
C62 C63 N8 C68 -98.1(9) . . . . ?
C64 C63 N8 C68 145.0(8) . . . . ?
C31 C69 N9 C70 173.3(7) . . . . ?
C75 C70 N9 C69 123.4(10) . . . . ?
C71 C70 N9 C69 -118.7(10) . . . . ?
C9 C76 N10 C71 179.2(7) . . . . ?
C70 C71 N10 C76 -106.8(10) . . . . ?
C72 C71 N10 C76 138.1(10) . . . . ?
C11 C77 N11 C78 174.6(7) . . . . ?
C79 C78 N11 C77 -128.8(7) . . . . ?
C83 C78 N11 C77 113.0(8) . . . . ?
C51 C84 N12 C79 176.7(7) . . . . ?
C78 C79 N12 C84 -116.4(8) . . . . ?
C80 C79 N12 C84 123.4(8) . . . . ?
